data_4033264
loop_
_publ_author_name
'Dieckmann, Michael Christian'
'Dakas, Pierre-Yves'
'De Mesmaeker, Alain'

_publ_section_title
;
 Synthetic access to non-canonical strigolactones - Syntheses of
 carlactonic acid and methyl carlactonoate.
;
_journal_name_full 'The Journal of organic chemistry'
_journal_paper_doi 10.1021/acs.joc.7b02465
_journal_year 2017
_chemical_absolute_configuration ad
_chemical_formula_moiety 'C8 H7 I1 O4'
_chemical_formula_sum 'C8 H7 I O4'
_chemical_formula_weight 294.05
_space_group_IT_number 43
_symmetry_cell_setting orthorhombic
_symmetry_space_group_name_Hall 'F 2 -2d'
_symmetry_space_group_name_H-M 'F d d 2'
_atom_sites_solution_hydrogens difmap
_atom_sites_solution_primary direct
_audit_update_record
;
2017-09-08 deposited with the CCDC.
2017-10-04 downloaded from the CCDC.
;
_cell_angle_alpha 90
_cell_angle_beta 90
_cell_angle_gamma 90
_cell_formula_units_Z 16
_cell_length_a 33.7382(8)
_cell_length_b 26.6877(8)
_cell_length_c 4.17233(11)
_cell_measurement_reflns_used 2947
_cell_measurement_temperature 117
_cell_measurement_theta_max 60.8450
_cell_measurement_theta_min 4.1880
_cell_volume 3756.74(17)
_computing_cell_refinement 'CrysAlisPro, (Agilent, 2011)'
_computing_data_collection 'SuperNova, (Oxford Diffraction, 2010)'
_computing_data_reduction 'CrysAlisPro, (Agilent, 2011)'
_computing_molecular_graphics 'CAMERON (Watkin et al., 1996)'
_computing_publication_material 'CRYSTALS (Betteridge et al., 2003)'
_computing_structure_refinement 'CRYSTALS (Betteridge et al., 2003)'
_computing_structure_solution 'SIR92 (Altomare et al., 1994)'
_diffrn_ambient_temperature 117
_diffrn_measured_fraction_theta_full 0.995
_diffrn_measured_fraction_theta_max 0.989
_diffrn_measurement_device Area
_diffrn_measurement_device_type 'Rigaku Oxford Diffraction SuperNova'
_diffrn_measurement_method \w/2\q
_diffrn_radiation_monochromator graphite
_diffrn_radiation_type 'Cu K\a'
_diffrn_radiation_wavelength 1.54184
_diffrn_reflns_av_R_equivalents 0.045
_diffrn_reflns_limit_h_max 23
_diffrn_reflns_limit_h_min -38
_diffrn_reflns_limit_k_max 29
_diffrn_reflns_limit_k_min -30
_diffrn_reflns_limit_l_max 4
_diffrn_reflns_limit_l_min -4
_diffrn_reflns_number 4172
_diffrn_reflns_theta_full 58.8557
_diffrn_reflns_theta_max 61.261
_diffrn_reflns_theta_min 4.224
_diffrn_standards_number 0
_exptl_absorpt_coefficient_mu 26.678
_exptl_absorpt_correction_T_max 1.00000
_exptl_absorpt_correction_T_min 0.09726
_exptl_absorpt_correction_type multi-scan
_exptl_absorpt_process_details 'CrysAlisPro, (Agilent, 2011)'
_exptl_crystal_colour 'pale yellow'
_exptl_crystal_density_diffrn 2.079
_exptl_crystal_density_method 'not measured'
_exptl_crystal_description needle
_exptl_crystal_F_000 2240
_exptl_crystal_size_max 0.250
_exptl_crystal_size_mid 0.070
_exptl_crystal_size_min 0.010
_refine_diff_density_max 0.73
_refine_diff_density_min -0.53
_refine_ls_abs_structure_details 'Flack (1983), 532 Friedel-pairs'
_refine_ls_abs_structure_Flack 1.00(6)
_refine_ls_extinction_method None
_refine_ls_goodness_of_fit_ref 0.9423
_refine_ls_hydrogen_treatment refxyz
_refine_ls_matrix_type full
_refine_ls_number_parameters 139
_refine_ls_number_reflns 1360
_refine_ls_number_restraints 35
_refine_ls_R_factor_all 0.0685
_refine_ls_R_factor_gt 0.0680
_refine_ls_shift/su_max 0.0009780
_refine_ls_shift/su_mean 0.0000397
_refine_ls_structure_factor_coef Fsqd
_refine_ls_weighting_details
;
 Method, part 1, Chebychev polynomial, (Watkin, 1994, Prince, 1982) 
 [weight] = 1.0/[A~0~*T~0~(x)+A~1~*T~1~(x) ... +A~n-1~]*T~n-1~(x)] 
 where A~i~ are the Chebychev coefficients listed below and x= Fcalc/Fmax 
 Method = Robust Weighting (Prince, 1982) 
 W = [weight] * [1-(deltaF/6*sigmaF)^2^]^2^ 
 A~i~ are: 
 0.474E+04 0.125E+05 0.435E+04 0.374E+04 
;
_refine_ls_weighting_scheme calc
_refine_ls_wR_factor_all 0.1608
_refine_ls_wR_factor_gt 0.1599
_refine_ls_wR_factor_ref 0.1608
_reflns_limit_h_max 38
_reflns_limit_h_min 0
_reflns_limit_k_max 30
_reflns_limit_k_min 0
_reflns_limit_l_max 4
_reflns_limit_l_min -4
_reflns_number_gt 1336
_reflns_number_total 1366
_reflns_threshold_expression I>2.0\s(I)
_oxford_diffrn_Wilson_B_factor 1.99
_oxford_diffrn_Wilson_scale 0.68
_oxford_refine_ls_r_factor_ref 0.0685
_oxford_refine_ls_scale 1.219(13)
_oxford_reflns_number_all 1360
_oxford_reflns_threshold_expression_ref I>-3.0\s(I)
_cod_data_source_file jo7b02465_si_002.cif
_cod_data_source_block 1
_cod_original_cell_volume 3756.74(10)
_cod_original_sg_symbol_H-M 'F d d 2 '
_cod_original_formula_sum 'C8 H7 I1 O4'
_cod_database_code 4033264

loop_
_symmetry_equiv_pos_as_xyz
x,y,z
x,y+1/2,z+1/2
x+1/2,y,z+1/2
x+1/2,y+1/2,z
-x,-y,z
-x,-y+1/2,z+1/2
-x+1/2,-y,z+1/2
-x+1/2,-y+1/2,z
-x+1/4,y+1/4,z+1/4
-x+1/4,y+3/4,z+3/4
-x+3/4,y+1/4,z+3/4
-x+3/4,y+3/4,z+1/4
x+1/4,-y+1/4,z+1/4
x+1/4,-y+3/4,z+3/4
x+3/4,-y+1/4,z+3/4
x+3/4,-y+3/4,z+1/4

loop_
_atom_site_label
_atom_site_type_symbol
_atom_site_fract_x
_atom_site_fract_y
_atom_site_fract_z
_atom_site_U_iso_or_equiv
_atom_site_occupancy
_atom_site_adp_type
_atom_site_refinement_flags_posn
I1 I 0.65384(3) 0.71414(4) 0.8003(8) 0.0264 1.0000 Uani .
C2 C 0.6157(4) 0.7689(6) 0.638(3) 0.0275 1.0000 Uani D
C3 C 0.5834(4) 0.7593(5) 0.466(3) 0.0272 1.0000 Uani D
O4 O 0.5733(3) 0.7109(4) 0.413(2) 0.0276 1.0000 Uani D
C5 C 0.5402(4) 0.7016(6) 0.209(3) 0.0259 1.0000 Uani D
O6 O 0.5049(3) 0.6996(4) 0.407(3) 0.0269 1.0000 Uani D
C7 C 0.4902(4) 0.6522(5) 0.406(4) 0.0236 1.0000 Uani .
O8 O 0.4603(3) 0.6416(4) 0.551(4) 0.0350 1.0000 Uani .
C9 C 0.5151(4) 0.6209(6) 0.195(3) 0.0239 1.0000 Uani D
C10 C 0.5442(4) 0.6504(5) 0.080(3) 0.0263 1.0000 Uani D
C11 C 0.5080(5) 0.5662(6) 0.135(4) 0.0325 1.0000 Uani D
C12 C 0.6258(4) 0.8227(6) 0.703(3) 0.0326 1.0000 Uani D
O13 O 0.6534(4) 0.8350(5) 0.858(3) 0.0558 1.0000 Uani D
H31 H 0.5680(7) 0.7853(10) 0.384(4) 0.0361 1.0000 Uiso D
H51 H 0.5379(9) 0.7267(11) 0.039(7) 0.0330 1.0000 Uiso D
H101 H 0.5640(7) 0.6400(11) -0.060(4) 0.0340 1.0000 Uiso D
H111 H 0.5305(19) 0.5517(16) 0.03(3) 0.0509 1.0000 Uiso D
H113 H 0.504(4) 0.5493(15) 0.335(8) 0.0510 1.0000 Uiso D
H112 H 0.485(2) 0.5621(14) 0.00(3) 0.0510 1.0000 Uiso D
H121 H 0.6095(7) 0.8475(11) 0.618(4) 0.0429 1.0000 Uiso D

loop_
_atom_site_aniso_label
_atom_site_aniso_U_11
_atom_site_aniso_U_22
_atom_site_aniso_U_33
_atom_site_aniso_U_23
_atom_site_aniso_U_13
_atom_site_aniso_U_12
I1 0.0209(5) 0.0296(6) 0.0287(6) 0.0012(5) -0.0028(5) -0.0003(4)
C2 0.029(9) 0.015(7) 0.039(12) -0.006(7) 0.008(8) -0.002(6)
C3 0.020(8) 0.013(7) 0.048(12) 0.002(7) -0.003(7) -0.004(6)
O4 0.018(5) 0.021(5) 0.044(8) 0.000(5) 0.000(5) -0.004(4)
C5 0.026(9) 0.027(8) 0.025(9) -0.003(7) 0.000(7) 0.001(7)
O6 0.018(5) 0.023(5) 0.040(7) -0.004(5) -0.004(5) 0.001(4)
C7 0.016(8) 0.017(7) 0.039(10) 0.003(7) -0.010(7) -0.004(6)
O8 0.025(6) 0.030(6) 0.049(8) 0.006(7) 0.000(7) 0.000(5)
C9 0.027(9) 0.018(7) 0.026(8) -0.005(7) -0.002(7) 0.001(7)
C10 0.015(7) 0.029(8) 0.034(10) -0.009(9) 0.000(8) 0.003(6)
C11 0.036(9) 0.018(8) 0.044(13) -0.007(8) -0.005(8) -0.007(7)
C12 0.026(9) 0.029(9) 0.043(11) -0.014(7) 0.004(8) -0.007(7)
O13 0.042(8) 0.034(7) 0.091(16) -0.025(10) -0.009(9) -0.017(6)

loop_
_atom_type_symbol
_atom_type_scat_dispersion_real
_atom_type_scat_dispersion_imag
_atom_type_scat_Cromer_Mann_a1
_atom_type_scat_Cromer_Mann_b1
_atom_type_scat_Cromer_Mann_a2
_atom_type_scat_Cromer_Mann_b2
_atom_type_scat_Cromer_Mann_a3
_atom_type_scat_Cromer_Mann_b3
_atom_type_scat_Cromer_Mann_a4
_atom_type_scat_Cromer_Mann_b4
_atom_type_scat_Cromer_Mann_c
_atom_type_scat_source
C 0.0181 0.0091 2.3100 20.8439 1.0200 10.2075 1.5886 0.5687 0.8650 51.6512 0.2156 'International Tables Vol C 4.2.6.8 and 6.1.1.4'
H 0.0000 0.0000 0.4930 10.5109 0.3229 26.1257 0.1402 3.1424 0.0408 57.7998 0.0030 'International Tables Vol C 4.2.6.8 and 6.1.1.4'
O 0.0492 0.0322 3.0485 13.2771 2.2868 5.7011 1.5463 0.3239 0.8670 32.9089 0.2508 'International Tables Vol C 4.2.6.8 and 6.1.1.4'
I -0.3257 6.8362 20.1472 4.3470 18.9949 0.3814 7.5138 27.7660 2.2735 66.8776 4.0712 'International Tables Vol C 4.2.6.8 and 6.1.1.4'

loop_
_geom_angle_atom_site_label_1
_geom_angle_atom_site_label_2
_geom_angle_atom_site_label_3
_geom_angle
_geom_angle_publ_flag
I1 C2 C3 123.4(11) yes
I1 C2 C12 118.4(11) yes
C3 C2 C12 118.1(14) yes
C2 C3 O4 118.7(13) yes
C2 C3 H31 120.6(15) no
O4 C3 H31 120.7(15) no
C3 O4 C5 117.4(11) yes
O4 C5 O6 107.9(10) yes
O4 C5 C10 107.8(10) yes
O6 C5 C10 104.4(12) yes
O4 C5 H51 112.1(16) no
O6 C5 H51 112.1(17) no
C10 C5 H51 112.1(17) no
C5 O6 C7 109.4(12) yes
O6 C7 O8 121.3(15) yes
O6 C7 C9 108.8(13) yes
O8 C7 C9 129.8(14) yes
C7 C9 C10 107.3(13) yes
C7 C9 C11 124.0(14) yes
C10 C9 C11 128.7(15) yes
C5 C10 C9 110.2(12) yes
C5 C10 H101 124.8(15) no
C9 C10 H101 125.0(15) no
C9 C11 H111 110.0(18) no
C9 C11 H113 109.5(18) no
H111 C11 H113 109.1(18) no
C9 C11 H112 109.8(18) no
H111 C11 H112 109.0(18) no
H113 C11 H112 109.5(18) no
C2 C12 O13 123.0(15) yes
C2 C12 H121 118.5(16) no
O13 C12 H121 118.5(16) no

loop_
_geom_bond_atom_site_label_1
_geom_bond_atom_site_label_2
_geom_bond_distance
_geom_bond_publ_flag
I1 C2 2.063(16) yes
C2 C3 1.33(2) yes
C2 C12 1.50(2) yes
C3 O4 1.353(18) yes
C3 H31 0.93(2) no
O4 C5 1.426(15) yes
C5 O6 1.450(19) yes
C5 C10 1.48(2) yes
C5 H51 0.98(2) no
O6 C7 1.359(18) yes
C7 O8 1.21(2) yes
C7 C9 1.48(2) yes
C9 C10 1.35(2) yes
C9 C11 1.50(2) yes
C10 H101 0.93(2) no
C11 H111 0.96(2) no
C11 H113 0.96(2) no
C11 H112 0.96(2) no
C12 O13 1.18(2) yes
C12 H121 0.93(2) no

loop_
_geom_hbond_atom_site_label_D
_geom_hbond_atom_site_label_H
_geom_hbond_atom_site_label_A
_geom_hbond_site_symmetry_A
_geom_hbond_angle_DHA
_geom_hbond_distance_DH
_geom_hbond_distance_HA
_geom_hbond_distance_DA
_geom_hbond_publ_flag
C3 H31 O8 6_664 165.4(11) 0.932 2.578 3.49(2) yes
C5 H51 O6 6_664 138(2) 0.977 2.503 3.29(2) yes
C10 H101 O13 10_643 156(2) 0.930 2.299 3.17(2) yes
